data_1561409
loop_
_publ_author_name
'Yin, Wenlong'
'Iyer, Abishek K.'
'Li, Chao'
'Lin, Xinsong'
'Yao, Jiyong'
'Mar, Arthur'

_publ_section_title
;
 Noncentrosymmetric selenide Ba4Ga4GeSe12: Synthesis, structure, and
 optical properties
;
_journal_name_full 'Journal of Solid State Chemistry'
_journal_page_first 131
_journal_page_last 136
_journal_paper_doi 10.1016/j.jssc.2016.06.004
_journal_volume 241
_journal_year 2016
_chemical_formula_structural 'Ba4 Ga4 Ge Se12'
_chemical_formula_sum 'Ba4 Ga4 Ge Se12'
_chemical_formula_weight 1848.35
_chemical_name_common 'barium gallium germanium selenide (4/4/1/12)'
_chemical_name_systematic 'barium gallium germanium selenide (4/4/1/12)'
_space_group_crystal_system tetragonal
_space_group_IT_number 114
_space_group_name_Hall 'P -4 2n'
_space_group_name_H-M_alt 'P -4 21 c'
_atom_sites_solution_hydrogens .
_audit_creation_method SHELXL-2013
_cell_angle_alpha 90
_cell_angle_beta 90
_cell_angle_gamma 90
_cell_formula_units_Z 2
_cell_length_a 13.5468(4)
_cell_length_b 13.5468(4)
_cell_length_c 6.4915(2)
_cell_measurement_reflns_used 7833
_cell_measurement_temperature 296(2)
_cell_measurement_theta_max 28.78
_cell_measurement_theta_min 3.01
_cell_volume 1191.29(6)
_computing_cell_refinement 'Bruker SAINT 8.34A (Bruker, 2013)'
_computing_data_collection 'Bruker APEX 2 (Bruker, 2008)'
_computing_data_reduction 'Bruker SAINT 8.34A'
_computing_molecular_graphics 'ATOMS 5.1 (Dowty, 1999)'
_computing_publication_material 'Bruker SHELXTL'
_computing_structure_refinement 'SHELXL-2013 (Sheldrick, 2013)'
_computing_structure_solution 'SHELXS-97 (Sheldrick, 2008)'
_diffrn_ambient_temperature 296(2)
_diffrn_measured_fraction_theta_full 1.000
_diffrn_measured_fraction_theta_max 0.998
_diffrn_measurement_device_type 'Bruker PLATFORM/SMART APEX II CCD'
_diffrn_measurement_method '\w and \f scans'
_diffrn_radiation_type MoK\a
_diffrn_radiation_wavelength 0.71073
_diffrn_reflns_av_R_equivalents 0.0463
_diffrn_reflns_av_unetI/netI 0.0239
_diffrn_reflns_Laue_measured_fraction_full 1.000
_diffrn_reflns_Laue_measured_fraction_max 0.998
_diffrn_reflns_limit_h_max 20
_diffrn_reflns_limit_h_min -20
_diffrn_reflns_limit_k_max 20
_diffrn_reflns_limit_k_min -20
_diffrn_reflns_limit_l_max 9
_diffrn_reflns_limit_l_min -9
_diffrn_reflns_number 16885
_diffrn_reflns_point_group_measured_fraction_full 1.000
_diffrn_reflns_point_group_measured_fraction_max 0.998
_diffrn_reflns_theta_full 25.242
_diffrn_reflns_theta_max 33.250
_diffrn_reflns_theta_min 2.126
_diffrn_source 'fine-focus sealed tube'
_exptl_absorpt_coefficient_mu 30.505
_exptl_absorpt_correction_T_max 0.297
_exptl_absorpt_correction_T_min 0.170
_exptl_absorpt_correction_type numerical
_exptl_absorpt_process_details 'Bruker SHELXTL (Sheldrick, 2013)'
_exptl_crystal_colour yellow
_exptl_crystal_density_diffrn 5.153
_exptl_crystal_description block
_exptl_crystal_F_000 1576
_exptl_crystal_size_max 0.075
_exptl_crystal_size_mid 0.070
_exptl_crystal_size_min 0.062
_refine_diff_density_max 1.024
_refine_diff_density_min -0.779
_refine_diff_density_rms 0.190
_refine_ls_abs_structure_details
;
 Refined as an inversion twin.
;
_refine_ls_abs_structure_Flack 0.02(2)
_refine_ls_extinction_coef .
_refine_ls_extinction_method none
_refine_ls_goodness_of_fit_ref 1.077
_refine_ls_hydrogen_treatment undef
_refine_ls_matrix_type full
_refine_ls_number_parameters 49
_refine_ls_number_reflns 2273
_refine_ls_number_restraints 0
_refine_ls_restrained_S_all 1.077
_refine_ls_R_factor_all 0.0268
_refine_ls_R_factor_gt 0.0231
_refine_ls_shift/su_max 0.000
_refine_ls_shift/su_mean 0.000
_refine_ls_structure_factor_coef Fsqd
_refine_ls_weighting_details 'w=1/[\s^2^(Fo^2^)+(0.0223P)^2^+1.0548P] where P=(Fo^2^+2Fc^2^)/3'
_refine_ls_weighting_scheme calc
_refine_ls_wR_factor_gt 0.0481
_refine_ls_wR_factor_ref 0.0493
_reflns_Friedel_coverage 0.748
_reflns_Friedel_fraction_full 1.000
_reflns_Friedel_fraction_max 0.999
_reflns_number_gt 2102
_reflns_number_total 2273
_reflns_threshold_expression 'I > 2\s(I)'
_cod_data_source_file JSSC-62016-241-131.cif
_cod_data_source_block p-421c
_cod_original_cell_volume 1191.29(8)
_cod_database_code 1561409
_shelx_space_group_comment
;
The symmetry employed for this shelxl refinement is uniquely defined
by the following loop, which should always be used as a source of
symmetry information in preference to the above space-group names.
They are only intended as comments.
;
_shelx_estimated_absorpt_t_min 0.208
_shelx_estimated_absorpt_t_max 0.254
_shelxl_version_number 2013-4

loop_
_space_group_symop_operation_xyz
'x, y, z'
'-x, -y, z'
'y, -x, -z'
'-y, x, -z'
'-x+1/2, y+1/2, -z+1/2'
'x+1/2, -y+1/2, -z+1/2'
'-y+1/2, -x+1/2, z+1/2'
'y+1/2, x+1/2, z+1/2'

loop_
_atom_site_label
_atom_site_type_symbol
_atom_site_fract_x
_atom_site_fract_y
_atom_site_fract_z
_atom_site_U_iso_or_equiv
_atom_site_adp_type
_atom_site_occupancy
_atom_site_site_symmetry_order
_atom_site_calc_flag
_atom_site_refinement_flags_posn
_atom_site_refinement_flags_adp
_atom_site_refinement_flags_occupancy
_atom_site_disorder_assembly
_atom_site_disorder_group
Ba Ba 0.30043(3) 0.02173(3) 0.04834(6) 0.02167(9) Uani 1 1 d . . . . .
Ga1 Ga 0.14011(5) 0.24076(5) 0.44366(11) 0.01553(12) Uani 0.75 1 d . . P . .
Ge1 Ge 0.14011(5) 0.24076(5) 0.44366(11) 0.01553(12) Uani 0.25 1 d . . P . .
Ga2 Ga 0.0000 0.0000 0.5000 0.0167(2) Uani 1 4 d S T P . .
Se1 Se 0.08689(5) 0.10007(4) 0.25419(10) 0.01780(12) Uani 1 1 d . . . . .
Se2 Se 0.29215(4) 0.30036(5) 0.28621(9) 0.01916(12) Uani 1 1 d . . . . .
Se3 Se 0.51483(4) 0.13992(4) 0.04535(10) 0.01822(11) Uani 1 1 d . . . . .

loop_
_atom_site_aniso_label
_atom_site_aniso_U_11
_atom_site_aniso_U_22
_atom_site_aniso_U_33
_atom_site_aniso_U_23
_atom_site_aniso_U_13
_atom_site_aniso_U_12
Ba 0.02255(17) 0.02300(17) 0.01946(16) 0.00373(14) 0.00132(15) 0.00189(14)
Ga1 0.0167(3) 0.0156(3) 0.0143(3) -0.0004(2) -0.0005(3) 0.0009(2)
Ge1 0.0167(3) 0.0156(3) 0.0143(3) -0.0004(2) -0.0005(3) 0.0009(2)
Ga2 0.0155(3) 0.0155(3) 0.0189(6) 0.000 0.000 0.000
Se1 0.0207(3) 0.0162(3) 0.0165(3) -0.0011(2) 0.0024(2) -0.0021(2)
Se2 0.0145(3) 0.0279(3) 0.0151(2) 0.0048(2) -0.0007(2) 0.0015(2)
Se3 0.0178(3) 0.0194(3) 0.0175(2) -0.0002(2) 0.0001(2) -0.0033(2)

loop_
_atom_type_symbol
_atom_type_description
_atom_type_scat_dispersion_real
_atom_type_scat_dispersion_imag
_atom_type_scat_source
Ga Ga 0.2307 1.6083 'International Tables Vol C Tables 4.2.6.8 and 6.1.1.4'
Ge Ge 0.1547 1.8001 'International Tables Vol C Tables 4.2.6.8 and 6.1.1.4'
Se Se -0.0929 2.2259 'International Tables Vol C Tables 4.2.6.8 and 6.1.1.4'
Ba Ba -0.3244 2.2819 'International Tables Vol C Tables 4.2.6.8 and 6.1.1.4'

loop_
_geom_angle_atom_site_label_1
_geom_angle_atom_site_label_2
_geom_angle_atom_site_label_3
_geom_angle
_geom_angle_site_symmetry_1
_geom_angle_site_symmetry_3
Se3 Ba Se3 70.053(19) . 2_655
Se3 Ba Se2 89.460(18) . 7_554
Se3 Ba Se2 143.43(2) 2_655 7_554
Se3 Ba Se1 127.162(19) . .
Se3 Ba Se1 149.158(19) 2_655 .
Se2 Ba Se1 67.131(17) 7_554 .
Se3 Ba Se3 82.316(17) . 7
Se3 Ba Se3 74.204(15) 2_655 7
Se2 Ba Se3 134.383(19) 7_554 7
Se1 Ba Se3 82.633(18) . 7
Se3 Ba Se3 81.755(17) . 7_554
Se3 Ba Se3 73.717(16) 2_655 7_554
Se2 Ba Se3 73.582(17) 7_554 7_554
Se1 Ba Se3 129.257(19) . 7_554
Se3 Ba Se3 147.45(2) 7 7_554
Se3 Ba Se2 138.209(19) . 5_545
Se3 Ba Se2 72.585(16) 2_655 5_545
Se2 Ba Se2 132.26(2) 7_554 5_545
Se1 Ba Se2 80.585(17) . 5_545
Se3 Ba Se2 70.001(16) 7 5_545
Se3 Ba Se2 105.115(17) 7_554 5_545
Se3 Ba Se1 147.203(19) . 3
Se3 Ba Se1 106.876(17) 2_655 3
Se2 Ba Se1 74.120(16) 7_554 3
Se1 Ba Se1 72.64(2) . 3
Se3 Ba Se1 129.343(18) 7 3
Se3 Ba Se1 66.564(15) 7_554 3
Se2 Ba Se1 62.894(15) 5_545 3
Se3 Ba Ga1 106.921(18) . 5_545
Se3 Ba Ga1 36.879(14) 2_655 5_545
Se2 Ba Ga1 146.236(19) 7_554 5_545
Se1 Ba Ga1 118.823(17) . 5_545
Se3 Ba Ga1 78.075(16) 7 5_545
Se3 Ba Ga1 79.695(16) 7_554 5_545
Se2 Ba Ga1 38.255(15) 5_545 5_545
Se1 Ba Ga1 76.548(15) 3 5_545
Se3 Ba Ba 46.253(15) . 7
Se3 Ba Ba 87.472(13) 2_655 7
Se2 Ba Ba 100.051(14) 7_554 7
Se1 Ba Ba 90.273(12) . 7
Se3 Ba Ba 44.813(10) 7 7
Se3 Ba Ba 127.976(16) 7_554 7
Se2 Ba Ba 114.813(13) 5_545 7
Se1 Ba Ba 162.909(12) 3 7
Ga1 Ba Ba 112.684(11) 5_545 7
Se3 Ba Ba 45.609(14) . 7_554
Se3 Ba Ba 87.010(13) 2_655 7_554
Se2 Ba Ba 58.027(13) 7_554 7_554
Se1 Ba Ba 123.615(12) . 7_554
Se3 Ba Ba 127.893(16) 7 7_554
Se3 Ba Ba 44.805(10) 7_554 7_554
Se2 Ba Ba 148.479(13) 5_545 7_554
Se1 Ba Ba 102.442(11) 3 7_554
Ga1 Ba Ba 113.832(11) 5_545 7_554
Ba Ba Ba 87.222(13) 7 7_554
Se3 Ga1 Se1 110.39(3) 6_455 .
Se3 Ga1 Se2 110.00(3) 6_455 7
Se1 Ga1 Se2 115.50(3) . 7
Se3 Ga1 Se2 113.34(3) 6_455 .
Se1 Ga1 Se2 107.73(3) . .
Se2 Ga1 Se2 99.53(3) 7 .
Se3 Ga1 Ba 58.34(2) 6_455 5
Se1 Ga1 Ba 148.53(3) . 5
Se2 Ga1 Ba 95.71(2) 7 5
Se2 Ga1 Ba 60.43(2) . 5
Se1 Ga2 Se1 116.190(16) 2 3_556
Se1 Ga2 Se1 116.190(16) 2 4_556
Se1 Ga2 Se1 96.74(3) 3_556 4_556
Se1 Ga2 Se1 96.74(3) 2 .
Se1 Ga2 Se1 116.190(16) 3_556 .
Se1 Ga2 Se1 116.189(16) 4_556 .
Ga1 Se1 Ga2 104.90(3) . .
Ga1 Se1 Ba 101.40(3) . .
Ga2 Se1 Ba 120.53(2) . .
Ga1 Se1 Ba 78.77(2) . 4
Ga2 Se1 Ba 125.32(2) . 4
Ba Se1 Ba 111.544(17) . 4
Ge1 Se2 Ga1 0.00(4) 7_554 7_554
Ge1 Se2 Ga1 109.99(3) 7_554 .
Ga1 Se2 Ga1 109.99(3) 7_554 .
Ge1 Se2 Ba 138.48(3) 7_554 7
Ga1 Se2 Ba 138.48(3) 7_554 7
Ga1 Se2 Ba 106.82(3) . 7
Ge1 Se2 Ba 85.90(2) 7_554 5
Ga1 Se2 Ba 85.90(2) 7_554 5
Ga1 Se2 Ba 81.31(2) . 5
Ba Se2 Ba 118.40(2) 7 5
Ge1 Se3 Ga1 0.00(5) 6 6
Ge1 Se3 Ba 165.12(3) 6 .
Ga1 Se3 Ba 165.12(3) 6 .
Ge1 Se3 Ba 84.78(2) 6 2_655
Ga1 Se3 Ba 84.78(2) 6 2_655
Ba Se3 Ba 109.943(19) . 2_655
Ge1 Se3 Ba 88.29(3) 6 7_554
Ga1 Se3 Ba 88.29(3) 6 7_554
Ba Se3 Ba 89.578(18) . 7_554
Ba Se3 Ba 105.94(2) 2_655 7_554
Ge1 Se3 Ba 84.97(3) 6 7
Ga1 Se3 Ba 84.97(3) 6 7
Ba Se3 Ba 88.942(18) . 7
Ba Se3 Ba 105.10(2) 2_655 7
Ba Se3 Ba 147.44(2) 7_554 7

loop_
_geom_bond_atom_site_label_1
_geom_bond_atom_site_label_2
_geom_bond_distance
_geom_bond_site_symmetry_2
Ba Se3 3.3166(7) .
Ba Se3 3.3255(7) 2_655
Ba Se2 3.3342(7) 7_554
Ba Se1 3.3587(7) .
Ba Se3 3.3626(8) 7
Ba Se3 3.3999(8) 7_554
Ba Se2 3.4234(7) 5_545
Ba Se1 3.6591(7) 3
Ba Ga1 3.8909(7) 5_545
Ba Ba 4.7056(6) 7
Ba Ba 4.7056(6) 7_554
Ga1 Se3 2.3447(8) 6_455
Ga1 Se1 2.3801(9) .
Ga1 Se2 2.4070(9) 7
Ga1 Se2 2.4370(9) .
Ga1 Ba 3.8909(7) 5
Ga2 Se1 2.4019(6) 2
Ga2 Se1 2.4019(6) 3_556
Ga2 Se1 2.4019(6) 4_556
Ga2 Se1 2.4019(6) .
Se1 Ba 3.6591(7) 4
Se2 Ge1 2.4071(9) 7_554
Se2 Ga1 2.4071(9) 7_554
Se2 Ba 3.3342(7) 7
Se2 Ba 3.4234(7) 5
Se3 Ge1 2.3447(8) 6
Se3 Ga1 2.3447(8) 6
Se3 Ba 3.3255(7) 2_655
Se3 Ba 3.3627(8) 7_554
Se3 Ba 3.3999(8) 7
